data_7055177
loop_
_publ_author_name
'Silva, Telma F. S.'
'Rocha, Bruno G. M.'
'Guedes da Silva, M. F\'atima C.'
'Martins, Lu\'isa M. D. R. S.'
'Pombeiro, Armando J. L.'

_publ_section_title
;
 V(iv), Fe(ii), Ni(ii) and Cu(ii) complexes bearing
 2,2,2-tris(pyrazol-1-yl)ethyl methanesulfonate: application as catalysts
 for the cyclooctane oxidation
;
_journal_issue 1
_journal_name_full 'New J. Chem.'
_journal_page_first 528
_journal_paper_doi 10.1039/C5NJ01865J
_journal_volume 40
_journal_year 2016
_chemical_formula_moiety 'C24 H28 Cu N12 O6 S2, 2(C F3 O3 S)'
_chemical_formula_sum 'C26 H28 Cu F6 N12 O12 S4'
_chemical_formula_weight 1006.38
_space_group_crystal_system triclinic
_space_group_IT_number 2
_space_group_name_Hall '-P 1'
_space_group_name_H-M_alt 'P -1'
_symmetry_space_group_name_Hall '-P 1'
_symmetry_space_group_name_H-M 'P -1'
_atom_sites_solution_hydrogens geom
_audit_creation_method SHELXL-2014/7
_audit_update_record
;
2015-10-24 deposited with the CCDC.
2015-11-09 downloaded from the CCDC.
;
_cell_angle_alpha 101.763(3)
_cell_angle_beta 103.543(2)
_cell_angle_gamma 100.003(3)
_cell_formula_units_Z 1
_cell_length_a 8.2321(7)
_cell_length_b 9.8695(8)
_cell_length_c 12.5776(10)
_cell_measurement_reflns_used 3011
_cell_measurement_temperature 150(2)
_cell_measurement_theta_max 28.42
_cell_measurement_theta_min 2.62
_cell_volume 945.92(14)
_computing_cell_refinement 'Bruker SAINT'
_computing_data_collection 'Bruker APEX2'
_computing_data_reduction 'Bruker SAINT'
_computing_publication_material 'WinGX publication routines (Farrugia, 1999)'
_computing_structure_refinement 'SHELXL-2014/7 (Sheldrick, 2014)'
_computing_structure_solution 'SIR97 (Giacovazzo et al, 1999)'
_diffrn_ambient_temperature 150(2)
_diffrn_measured_fraction_theta_full 0.983
_diffrn_measured_fraction_theta_max 0.964
_diffrn_measurement_device_type 'Bruker APEX-II CCD'
_diffrn_measurement_method '\f and \w scans'
_diffrn_radiation_type MoK\a
_diffrn_radiation_wavelength 0.71069
_diffrn_reflns_av_R_equivalents 0.0320
_diffrn_reflns_av_unetI/netI 0.0568
_diffrn_reflns_laue_measured_fraction_full 0.983
_diffrn_reflns_laue_measured_fraction_max 0.964
_diffrn_reflns_limit_h_max 11
_diffrn_reflns_limit_h_min -11
_diffrn_reflns_limit_k_max 14
_diffrn_reflns_limit_k_min -9
_diffrn_reflns_limit_l_max 13
_diffrn_reflns_limit_l_min -17
_diffrn_reflns_number 10880
_diffrn_reflns_point_group_measured_fraction_full 0.983
_diffrn_reflns_point_group_measured_fraction_max 0.964
_diffrn_reflns_theta_full 26.300
_diffrn_reflns_theta_max 30.555
_diffrn_reflns_theta_min 2.701
_exptl_absorpt_coefficient_mu 0.905
_exptl_absorpt_correction_T_max 0.8789
_exptl_absorpt_correction_T_min 0.7672
_exptl_absorpt_correction_type multi-scan
_exptl_absorpt_process_details sadabs
_exptl_crystal_colour blue
_exptl_crystal_density_diffrn 1.767
_exptl_crystal_description prism
_exptl_crystal_F_000 511
_exptl_crystal_size_max 0.380
_exptl_crystal_size_mid 0.230
_exptl_crystal_size_min 0.180
_refine_diff_density_max 1.626
_refine_diff_density_min -0.724
_refine_diff_density_rms 0.107
_refine_ls_extinction_method none
_refine_ls_goodness_of_fit_ref 0.935
_refine_ls_hydrogen_treatment constr
_refine_ls_matrix_type full
_refine_ls_number_parameters 350
_refine_ls_number_reflns 5584
_refine_ls_number_restraints 189
_refine_ls_restrained_S_all 0.980
_refine_ls_R_factor_all 0.1003
_refine_ls_R_factor_gt 0.0679
_refine_ls_shift/su_max 0.000
_refine_ls_shift/su_mean 0.000
_refine_ls_structure_factor_coef Fsqd
_refine_ls_weighting_details 'w=1/[\s^2^(Fo^2^)+(0.1452P)^2^+1.1242P] where P=(Fo^2^+2Fc^2^)/3'
_refine_ls_weighting_scheme calc
_refine_ls_wR_factor_gt 0.1943
_refine_ls_wR_factor_ref 0.2237
_reflns_Friedel_coverage 0.000
_reflns_number_gt 3812
_reflns_number_total 5584
_reflns_threshold_expression 'I > 2\s(I)'
_cod_data_source_file c5nj01865j2.cif
_cod_data_source_block Compound4
_cod_depositor_comments 'Adding full bibliography for 7055177.cif.'
_cod_database_code 7055177
_shelx_shelxl_version_number 2014/7
_shelx_space_group_comment
;
The symmetry employed for this shelxl refinement is uniquely defined
by the following loop, which should always be used as a source of
symmetry information in preference to the above space-group names.
They are only intended as comments.
;
_shelx_estimated_absorpt_t_min 0.725
_shelx_estimated_absorpt_t_max 0.854

loop_
_space_group_symop_operation_xyz
'x, y, z'
'-x, -y, -z'

loop_
_atom_site_label
_atom_site_type_symbol
_atom_site_fract_x
_atom_site_fract_y
_atom_site_fract_z
_atom_site_U_iso_or_equiv
_atom_site_adp_type
_atom_site_occupancy
_atom_site_site_symmetry_order
_atom_site_calc_flag
_atom_site_refinement_flags_posn
_atom_site_refinement_flags_adp
_atom_site_refinement_flags_occupancy
_atom_site_disorder_assembly
_atom_site_disorder_group
C1 C 0.6318(4) 0.7653(3) 0.8534(3) 0.0254(6) Uani 1 1 d . . . . .
C2 C 0.6782(5) 0.6414(4) 0.7794(3) 0.0312(7) Uani 1 1 d . . . . .
H2A H 0.6106 0.5493 0.7818 0.037 Uiso 1 1 calc R U . . .
H2B H 0.6518 0.6479 0.6999 0.037 Uiso 1 1 calc R U . . .
C3 C 0.8793(7) 0.4413(5) 0.6605(4) 0.0497(11) Uani 1 1 d . . . . .
H3A H 0.9465 0.5077 0.6298 0.075 Uiso 1 1 calc R U . . .
H3B H 0.9083 0.3486 0.6437 0.075 Uiso 1 1 calc R U . . .
H3C H 0.7565 0.4306 0.6259 0.075 Uiso 1 1 calc R U . . .
C11 C 0.5721(5) 0.7712(4) 1.1233(3) 0.0333(7) Uani 1 1 d . . . . .
H11 H 0.5323 0.8077 1.1859 0.040 Uiso 1 1 calc R U . . .
C12 C 0.6511(5) 0.6577(4) 1.1147(3) 0.0335(7) Uani 1 1 d . . . . .
H12 H 0.6757 0.6037 1.1685 0.040 Uiso 1 1 calc R U . . .
C13 C 0.6860(5) 0.6402(4) 1.0123(3) 0.0298(7) Uani 1 1 d . . . . .
H13 H 0.7402 0.5706 0.9811 0.036 Uiso 1 1 calc R U . . .
C14 C 0.2468(5) 0.8727(5) 0.7652(4) 0.0403(9) Uani 1 1 d . . . . .
H14 H 0.1715 0.9340 0.7749 0.048 Uiso 1 1 calc R U . . .
C15 C 0.2156(5) 0.7588(5) 0.6708(4) 0.0448(10) Uani 1 1 d . . . . .
H15 H 0.1191 0.7295 0.6058 0.054 Uiso 1 1 calc R U . . .
C16 C 0.3529(5) 0.6987(4) 0.6917(3) 0.0370(8) Uani 1 1 d . . . . .
H16 H 0.3710 0.6187 0.6433 0.044 Uiso 1 1 calc R U . . .
C17 C 0.8523(5) 1.1239(4) 0.9292(3) 0.0375(8) Uani 1 1 d . . . . .
H17 H 0.8807 1.2190 0.9742 0.045 Uiso 1 1 calc R U . . .
C18 C 0.9046(5) 1.0809(4) 0.8318(4) 0.0398(9) Uani 1 1 d . . . . .
H18 H 0.9723 1.1390 0.7990 0.048 Uiso 1 1 calc R U . . .
C19 C 0.8370(5) 0.9367(4) 0.7940(3) 0.0346(8) Uani 1 1 d . . . . .
H19 H 0.8475 0.8752 0.7285 0.042 Uiso 1 1 calc R U . . .
N11 N 0.5594(4) 0.8220(3) 1.0328(3) 0.0307(6) Uani 1 1 d . . . . .
N13 N 0.6295(4) 0.7396(3) 0.9633(2) 0.0270(6) Uani 1 1 d . . . . .
N14 N 0.3934(4) 0.8836(3) 0.8384(3) 0.0347(7) Uani 1 1 d . . . . .
N16 N 0.4587(4) 0.7739(3) 0.7942(3) 0.0298(6) Uani 1 1 d . . . . .
N17 N 0.7588(4) 1.0157(3) 0.9501(3) 0.0361(7) Uani 1 1 d . . . . .
N19 N 0.7523(4) 0.8987(3) 0.8680(2) 0.0258(5) Uani 1 1 d . . . . .
O11 O 1.1087(5) 0.5590(4) 0.8568(3) 0.0569(9) Uani 1 1 d . . . . .
O12 O 0.8289(6) 0.4104(4) 0.8488(3) 0.0672(11) Uani 1 1 d . . . . .
O13 O 0.8597(4) 0.6509(3) 0.8232(2) 0.0347(6) Uani 1 1 d . . . . .
S1 S 0.92681(16) 0.50735(11) 0.80637(9) 0.0421(3) Uani 1 1 d . . . . .
Cu1 Cu 0.5000 1.0000 1.0000 0.02881(19) Uani 1 2 d S . P . .
F23 F 0.2479(16) 0.0057(9) 0.4668(9) 0.089(3) Uani 0.442(6) 1 d D U P A 1
F22 F 0.4685(18) 0.1078(15) 0.6184(6) 0.116(4) Uani 0.442(6) 1 d D U P A 1
F21 F 0.4507(14) 0.1201(12) 0.4524(8) 0.099(3) Uani 0.442(6) 1 d D U P A 1
C21 C 0.3651(15) 0.1242(13) 0.5286(8) 0.062(3) Uani 0.442(6) 1 d D U P A 1
S21 S 0.3285(8) 0.2931(7) 0.5364(5) 0.0456(13) Uani 0.442(6) 1 d D U P A 1
O21 O 0.312(3) 0.3597(15) 0.6418(9) 0.115(5) Uani 0.442(6) 1 d D U P A 1
O22 O 0.4606(18) 0.3888(19) 0.5149(13) 0.126(5) Uani 0.442(6) 1 d D U P A 1
O23 O 0.1857(13) 0.2826(9) 0.4460(6) 0.047(2) Uani 0.442(6) 1 d D U P A 1
F31 F 0.1368(13) 0.1263(11) 0.6194(7) 0.119(3) Uani 0.558(6) 1 d . U P A 2
F33 F 0.318(2) 0.0545(8) 0.5824(10) 0.127(4) Uani 0.558(6) 1 d . U P A 2
F32 F 0.111(2) 0.0432(12) 0.4467(8) 0.160(5) Uani 0.558(6) 1 d . U P A 2
C31 C 0.228(3) 0.1181(13) 0.5488(12) 0.098(4) Uani 0.558(6) 1 d . U P A 2
S31 S 0.2941(8) 0.2886(6) 0.5423(4) 0.0642(16) Uani 0.558(6) 1 d D U P A 2
O31 O 0.1686(16) 0.3465(19) 0.5031(19) 0.193(9) Uani 0.558(6) 1 d D U P A 2
O32 O 0.4254(9) 0.3637(7) 0.6406(6) 0.0570(19) Uani 0.558(6) 1 d D U P A 2
O33 O 0.393(2) 0.2709(13) 0.4559(9) 0.190(10) Uani 0.558(6) 1 d D U P A 2

loop_
_atom_site_aniso_label
_atom_site_aniso_U_11
_atom_site_aniso_U_22
_atom_site_aniso_U_33
_atom_site_aniso_U_23
_atom_site_aniso_U_13
_atom_site_aniso_U_12
C1 0.0300(16) 0.0215(13) 0.0257(15) 0.0046(11) 0.0084(12) 0.0091(11)
C2 0.0378(19) 0.0238(14) 0.0334(18) 0.0046(13) 0.0115(15) 0.0119(13)
C3 0.064(3) 0.049(2) 0.036(2) 0.0015(18) 0.013(2) 0.027(2)
C11 0.041(2) 0.0322(17) 0.0328(18) 0.0098(14) 0.0165(16) 0.0141(15)
C12 0.043(2) 0.0304(16) 0.0328(18) 0.0133(14) 0.0146(15) 0.0131(15)
C13 0.0356(18) 0.0242(14) 0.0355(18) 0.0107(13) 0.0145(15) 0.0122(13)
C14 0.0325(19) 0.045(2) 0.047(2) 0.0142(18) 0.0114(17) 0.0155(16)
C15 0.031(2) 0.050(2) 0.044(2) 0.0075(19) -0.0004(17) 0.0078(17)
C16 0.0347(19) 0.0327(17) 0.038(2) 0.0027(15) 0.0065(16) 0.0050(14)
C17 0.044(2) 0.0239(15) 0.039(2) 0.0027(14) 0.0062(17) 0.0081(14)
C18 0.042(2) 0.0292(17) 0.049(2) 0.0106(16) 0.0157(18) 0.0068(15)
C19 0.039(2) 0.0280(16) 0.040(2) 0.0061(14) 0.0181(16) 0.0086(14)
N11 0.0403(16) 0.0291(14) 0.0292(15) 0.0064(11) 0.0155(13) 0.0185(12)
N13 0.0344(15) 0.0235(12) 0.0262(14) 0.0062(10) 0.0100(11) 0.0127(11)
N14 0.0367(16) 0.0359(15) 0.0357(17) 0.0064(13) 0.0118(13) 0.0207(13)
N16 0.0303(15) 0.0283(13) 0.0314(15) 0.0043(11) 0.0095(12) 0.0112(11)
N17 0.0440(18) 0.0271(14) 0.0354(17) 0.0006(12) 0.0137(14) 0.0086(13)
N19 0.0299(14) 0.0219(12) 0.0260(14) 0.0048(10) 0.0075(11) 0.0093(10)
O11 0.062(2) 0.066(2) 0.0489(19) 0.0122(16) 0.0081(16) 0.0440(18)
O12 0.119(3) 0.0398(17) 0.070(2) 0.0264(17) 0.051(2) 0.040(2)
O13 0.0390(14) 0.0282(12) 0.0411(15) 0.0096(11) 0.0126(12) 0.0157(10)
S1 0.0618(7) 0.0372(5) 0.0389(5) 0.0136(4) 0.0186(5) 0.0306(5)
Cu1 0.0376(4) 0.0269(3) 0.0276(3) 0.0061(2) 0.0123(2) 0.0189(2)
F23 0.123(7) 0.059(4) 0.084(6) 0.012(4) 0.015(5) 0.044(4)
F22 0.164(9) 0.176(10) 0.032(3) 0.018(4) 0.010(4) 0.133(8)
F21 0.134(7) 0.127(7) 0.076(5) 0.040(5) 0.051(5) 0.088(6)
C21 0.079(6) 0.072(5) 0.043(4) 0.020(4) 0.014(4) 0.039(4)
S21 0.045(2) 0.055(2) 0.0328(17) 0.0226(16) 0.0041(14) -0.0019(15)
O21 0.214(14) 0.105(8) 0.054(5) 0.033(5) 0.050(7) 0.073(9)
O22 0.100(7) 0.149(10) 0.132(10) 0.072(8) 0.028(7) -0.003(6)
O23 0.070(5) 0.050(4) 0.032(3) 0.010(3) 0.013(3) 0.042(4)
F31 0.130(7) 0.148(8) 0.058(4) 0.020(4) 0.026(4) -0.016(5)
F33 0.214(9) 0.050(4) 0.133(8) 0.039(5) 0.077(7) 0.013(5)
F32 0.231(11) 0.120(8) 0.078(5) 0.009(5) 0.043(6) -0.069(8)
C31 0.181(9) 0.043(5) 0.068(6) 0.009(4) 0.059(6) -0.008(5)
S31 0.052(2) 0.063(2) 0.054(2) -0.0228(17) -0.0085(15) 0.0270(19)
O31 0.075(8) 0.187(17) 0.31(3) 0.149(17) -0.029(12) 0.029(9)
O32 0.049(4) 0.046(3) 0.052(4) -0.012(3) 0.003(3) -0.008(3)
O33 0.34(2) 0.098(8) 0.087(7) -0.032(6) 0.128(11) -0.092(11)

loop_
_atom_type_symbol
_atom_type_description
_atom_type_scat_dispersion_real
_atom_type_scat_dispersion_imag
_atom_type_scat_source
C C 0.0033 0.0016 'International Tables Vol C Tables 4.2.6.8 and 6.1.1.4'
H H 0.0000 0.0000 'International Tables Vol C Tables 4.2.6.8 and 6.1.1.4'
N N 0.0061 0.0033 'International Tables Vol C Tables 4.2.6.8 and 6.1.1.4'
O O 0.0106 0.0060 'International Tables Vol C Tables 4.2.6.8 and 6.1.1.4'
S S 0.1246 0.1234 'International Tables Vol C Tables 4.2.6.8 and 6.1.1.4'
Cu Cu 0.3201 1.2651 'International Tables Vol C Tables 4.2.6.8 and 6.1.1.4'
F F 0.0171 0.0103 'International Tables Vol C Tables 4.2.6.8 and 6.1.1.4'

loop_
_geom_angle_atom_site_label_1
_geom_angle_atom_site_label_2
_geom_angle_atom_site_label_3
_geom_angle
_geom_angle_site_symmetry_1
_geom_angle_site_symmetry_3
N19 C1 N13 110.2(3) . .
N19 C1 N16 109.0(3) . .
N13 C1 N16 108.8(3) . .
N19 C1 C2 110.5(3) . .
N13 C1 C2 110.9(3) . .
N16 C1 C2 107.4(3) . .
O13 C2 C1 108.0(3) . .
O13 C2 H2A 110.1 . .
C1 C2 H2A 110.1 . .
O13 C2 H2B 110.1 . .
C1 C2 H2B 110.1 . .
H2A C2 H2B 108.4 . .
S1 C3 H3A 109.5 . .
S1 C3 H3B 109.5 . .
H3A C3 H3B 109.5 . .
S1 C3 H3C 109.5 . .
H3A C3 H3C 109.5 . .
H3B C3 H3C 109.5 . .
N11 C11 C12 111.1(3) . .
N11 C11 H11 124.5 . .
C12 C11 H11 124.5 . .
C13 C12 C11 105.3(3) . .
C13 C12 H12 127.4 . .
C11 C12 H12 127.4 . .
N13 C13 C12 107.8(3) . .
N13 C13 H13 126.1 . .
C12 C13 H13 126.1 . .
N14 C14 C15 111.0(4) . .
N14 C14 H14 124.5 . .
C15 C14 H14 124.5 . .
C16 C15 C14 105.4(4) . .
C16 C15 H15 127.3 . .
C14 C15 H15 127.3 . .
C15 C16 N16 107.3(4) . .
C15 C16 H16 126.3 . .
N16 C16 H16 126.3 . .
N17 C17 C18 111.3(3) . .
N17 C17 H17 124.3 . .
C18 C17 H17 124.3 . .
C19 C18 C17 105.1(3) . .
C19 C18 H18 127.4 . .
C17 C18 H18 127.4 . .
N19 C19 C18 107.1(3) . .
N19 C19 H19 126.5 . .
C18 C19 H19 126.5 . .
C11 N11 N13 105.9(3) . .
C11 N11 Cu1 132.4(2) . .
N13 N11 Cu1 120.7(2) . .
C13 N13 N11 109.9(3) . .
C13 N13 C1 130.1(3) . .
N11 N13 C1 120.0(3) . .
C14 N14 N16 106.1(3) . .
C14 N14 Cu1 132.1(3) . .
N16 N14 Cu1 120.6(2) . .
C16 N16 N14 110.2(3) . .
C16 N16 C1 130.6(3) . .
N14 N16 C1 118.7(3) . .
C17 N17 N19 105.9(3) . .
C17 N17 Cu1 129.1(3) . .
N19 N17 Cu1 111.5(2) . .
C19 N19 N17 110.5(3) . .
C19 N19 C1 127.8(3) . .
N17 N19 C1 119.9(3) . .
C2 O13 S1 118.4(2) . .
O12 S1 O11 120.7(3) . .
O12 S1 O13 107.93(19) . .
O11 S1 O13 102.28(18) . .
O12 S1 C3 108.5(3) . .
O11 S1 C3 111.1(2) . .
O13 S1 C3 105.00(19) . .
N11 Cu1 N11 180.0 2_677 .
N11 Cu1 N14 93.80(13) 2_677 .
N11 Cu1 N14 86.20(13) . .
N11 Cu1 N14 86.20(13) 2_677 2_677
N11 Cu1 N14 93.80(13) . 2_677
N14 Cu1 N14 180.0 . 2_677
N11 Cu1 N17 99.52(12) 2_677 .
N11 Cu1 N17 80.48(12) . .
N14 Cu1 N17 84.19(12) . .
N14 Cu1 N17 95.81(12) 2_677 .
N11 Cu1 N17 80.48(12) 2_677 2_677
N11 Cu1 N17 99.52(12) . 2_677
N14 Cu1 N17 95.81(12) . 2_677
N14 Cu1 N17 84.19(12) 2_677 2_677
N17 Cu1 N17 180.0 . 2_677
F22 C21 F21 105.9(11) . .
F22 C21 F23 114.1(12) . .
F21 C21 F23 92.4(10) . .
F22 C21 S21 116.0(10) . .
F21 C21 S21 98.5(8) . .
F23 C21 S21 123.0(8) . .
O22 S21 O23 102.3(8) . .
O22 S21 O21 106.0(10) . .
O23 S21 O21 113.3(9) . .
O22 S21 C21 113.5(10) . .
O23 S21 C21 107.7(6) . .
O21 S21 C21 113.6(7) . .
F33 C31 F31 101.8(13) . .
F33 C31 F32 112.2(14) . .
F31 C31 F32 104.0(15) . .
F33 C31 S31 123.4(15) . .
F31 C31 S31 104.9(11) . .
F32 C31 S31 108.3(11) . .
O31 S31 O32 120.1(10) . .
O31 S31 O33 107.0(12) . .
O32 S31 O33 101.4(7) . .
O31 S31 C31 114.1(12) . .
O32 S31 C31 109.6(8) . .
O33 S31 C31 102.2(8) . .

loop_
_geom_bond_atom_site_label_1
_geom_bond_atom_site_label_2
_geom_bond_distance
_geom_bond_site_symmetry_2
C1 N19 1.453(4) .
C1 N13 1.458(4) .
C1 N16 1.471(4) .
C1 C2 1.540(5) .
C2 O13 1.446(5) .
C2 H2A 0.9900 .
C2 H2B 0.9900 .
C3 S1 1.741(5) .
C3 H3A 0.9800 .
C3 H3B 0.9800 .
C3 H3C 0.9800 .
C11 N11 1.325(5) .
C11 C12 1.388(5) .
C11 H11 0.9500 .
C12 C13 1.369(5) .
C12 H12 0.9500 .
C13 N13 1.352(4) .
C13 H13 0.9500 .
C14 N14 1.308(5) .
C14 C15 1.397(6) .
C14 H14 0.9500 .
C15 C16 1.363(6) .
C15 H15 0.9500 .
C16 N16 1.353(5) .
C16 H16 0.9500 .
C17 N17 1.314(5) .
C17 C18 1.402(6) .
C17 H17 0.9500 .
C18 C19 1.374(5) .
C18 H18 0.9500 .
C19 N19 1.360(5) .
C19 H19 0.9500 .
N11 N13 1.367(4) .
N11 Cu1 1.999(3) .
N14 N16 1.366(4) .
N14 Cu1 2.021(3) .
N17 N19 1.367(4) .
N17 Cu1 2.347(3) .
O11 S1 1.436(4) .
O12 S1 1.411(4) .
O13 S1 1.600(3) .
Cu1 N11 1.999(3) 2_677
Cu1 N14 2.021(3) 2_677
Cu1 N17 2.347(3) 2_677
F23 C21 1.338(12) .
F22 C21 1.303(11) .
F21 C21 1.314(12) .
C21 S21 1.733(14) .
S21 O22 1.426(12) .
S21 O23 1.403(9) .
S21 O21 1.401(11) .
F31 C31 1.289(17) .
F33 C31 1.11(2) .
F32 C31 1.382(18) .
C31 S31 1.701(13) .
S31 O31 1.311(11) .
S31 O32 1.403(7) .
S31 O33 1.504(11) .

loop_
_geom_hbond_atom_site_label_D
_geom_hbond_atom_site_label_H
_geom_hbond_atom_site_label_A
_geom_hbond_distance_DH
_geom_hbond_distance_HA
_geom_hbond_distance_DA
_geom_hbond_angle_DHA
_geom_hbond_site_symmetry_A
C2 H2A O32 0.99 2.30 3.042(7) 131.4 .
C2 H2B O23 0.99 2.64 3.453(10) 139.4 2_666
C2 H2B O33 0.99 2.24 3.202(14) 163.5 2_666
C3 H3A O31 0.98 2.54 3.231(17) 127.0 2_666
C3 H3C O22 0.98 2.42 3.397(16) 171.7 .
C11 H11 F22 0.95 2.43 3.339(9) 159.3 2_667
C12 H12 O11 0.95 2.62 3.171(5) 117.3 2_767
C12 H12 O21 0.95 2.32 3.049(11) 133.6 2_667
C12 H12 O32 0.95 2.70 3.322(9) 123.9 2_667
C13 H13 O12 0.95 2.39 3.304(5) 161.8 .
C13 H13 S1 0.95 2.99 3.779(4) 141.4 .
C15 H15 O23 0.95 2.42 3.202(10) 140.0 2_566
C15 H15 O31 0.95 2.34 3.249(14) 159.2 2_566
C16 H16 O22 0.95 2.82 3.77(2) 173.9 .
C16 H16 O32 0.95 2.63 3.419(9) 141.3 .
C19 H19 O23 0.95 2.34 3.281(8) 168.7 2_666
C19 H19 F32 0.95 2.57 3.194(10) 123.6 2_666
C19 H19 O33 0.95 2.62 3.301(12) 128.9 2_666
